data_7203744
loop_
_publ_author_name
'Custelcean, Radu'
'Gorbunova, Maryna G.'

_publ_section_title
;
 Protonation-assisted spontaneous resolution: formation of a homochiral
 2D interpenetrated hydrogen-bonded network from 4,4?-binicotinic acid
 under highly acidic conditions
;
_journal_issue 49
_journal_name_full CrystEngComm
_journal_page_first 297
_journal_paper_doi 10.1039/b501901j
_journal_volume 7
_journal_year 2005
_chemical_formula_sum 'C12 H12 N2 O6'
_chemical_formula_weight 280.24
_chemical_name_common 'binicotinic acid dihydrate'
_chemical_name_systematic
;
?
;
_space_group_IT_number 14
_symmetry_cell_setting monoclinic
_symmetry_space_group_name_Hall '-P 2yn'
_symmetry_space_group_name_H-M 'P 1 21/n 1'
_atom_sites_solution_hydrogens geom
_atom_sites_solution_primary direct
_atom_sites_solution_secondary difmap
_audit_creation_method SHELXL-97
_cell_angle_alpha 90.00
_cell_angle_beta 110.722(2)
_cell_angle_gamma 90.00
_cell_formula_units_Z 4
_cell_length_a 8.5479(8)
_cell_length_b 15.9729(14)
_cell_length_c 9.6655(8)
_cell_measurement_temperature 130(2)
_cell_volume 1234.30(19)
_computing_structure_refinement 'SHELXL-97 (Sheldrick, 1997)'
_computing_structure_solution 'SHELXS-97 (Sheldrick, 1990)'
_diffrn_ambient_temperature 130(2)
_diffrn_measured_fraction_theta_full 0.997
_diffrn_measured_fraction_theta_max 0.997
_diffrn_radiation_monochromator graphite
_diffrn_radiation_source 'fine-focus sealed tube'
_diffrn_radiation_type MoK\a
_diffrn_radiation_wavelength 0.71073
_diffrn_reflns_av_R_equivalents 0.0251
_diffrn_reflns_av_sigmaI/netI 0.0184
_diffrn_reflns_limit_h_max 11
_diffrn_reflns_limit_h_min -11
_diffrn_reflns_limit_k_max 21
_diffrn_reflns_limit_k_min -21
_diffrn_reflns_limit_l_max 12
_diffrn_reflns_limit_l_min -12
_diffrn_reflns_number 15285
_diffrn_reflns_theta_full 28.35
_diffrn_reflns_theta_max 28.35
_diffrn_reflns_theta_min 2.55
_exptl_absorpt_coefficient_mu 0.123
_exptl_absorpt_correction_T_max 0.9746
_exptl_absorpt_correction_T_min 0.9513
_exptl_absorpt_correction_type empirical
_exptl_crystal_colour colorless
_exptl_crystal_density_diffrn 1.508
_exptl_crystal_density_method 'not measured'
_exptl_crystal_description block
_exptl_crystal_F_000 584
_exptl_crystal_size_max 0.41
_exptl_crystal_size_mid 0.39
_exptl_crystal_size_min 0.21
_refine_diff_density_max 0.461
_refine_diff_density_min -0.188
_refine_diff_density_rms 0.050
_refine_ls_extinction_method none
_refine_ls_goodness_of_fit_ref 1.064
_refine_ls_hydrogen_treatment mixed
_refine_ls_matrix_type full
_refine_ls_number_parameters 205
_refine_ls_number_reflns 3065
_refine_ls_number_restraints 0
_refine_ls_restrained_S_all 1.064
_refine_ls_R_factor_all 0.0400
_refine_ls_R_factor_gt 0.0368
_refine_ls_shift/su_max 0.000
_refine_ls_shift/su_mean 0.000
_refine_ls_structure_factor_coef Fsqd
_refine_ls_weighting_details 'calc w=1/[\s^2^(Fo^2^)+(0.0670P)^2^+0.3043P] where P=(Fo^2^+2Fc^2^)/3'
_refine_ls_weighting_scheme calc
_refine_ls_wR_factor_gt 0.1054
_refine_ls_wR_factor_ref 0.1092
_reflns_number_gt 2788
_reflns_number_total 3065
_reflns_threshold_expression >2sigma(I)
_cod_data_source_file b501901j.txt
_cod_data_source_block c:\frames\026\work\026s
_cod_original_sg_symbol_H-M P2(1)/n
_cod_database_code 7203744

loop_
_symmetry_equiv_pos_as_xyz
'x, y, z'
'-x+1/2, y+1/2, -z+1/2'
'-x, -y, -z'
'x-1/2, -y-1/2, z-1/2'

loop_
_atom_site_label
_atom_site_type_symbol
_atom_site_fract_x
_atom_site_fract_y
_atom_site_fract_z
_atom_site_U_iso_or_equiv
_atom_site_adp_type
_atom_site_occupancy
_atom_site_symmetry_multiplicity
_atom_site_calc_flag
_atom_site_refinement_flags
_atom_site_disorder_assembly
_atom_site_disorder_group
O3 O 0.96014(10) 0.12725(5) 0.84193(8) 0.02352(18) Uani 1 1 d . . .
N2 N 0.72358(11) -0.02246(5) 1.14154(9) 0.01989(19) Uani 1 1 d . . .
O2 O 0.55632(10) 0.14882(5) 0.73630(8) 0.02431(19) Uani 1 1 d . . .
N1 N 0.74490(12) -0.02018(6) 0.42159(10) 0.0219(2) Uani 1 1 d . . .
C8 C 0.80822(12) 0.05316(6) 0.96758(10) 0.0167(2) Uani 1 1 d . . .
C1 C 0.69549(13) 0.05087(6) 0.46733(11) 0.0199(2) Uani 1 1 d . . .
H1 H 0.6666 0.0970 0.4011 0.024 Uiso 1 1 calc R . .
O1 O 0.61345(14) 0.19994(5) 0.54344(10) 0.0360(2) Uani 1 1 d . . .
C12 C 0.90780(13) 0.12722(6) 0.94518(11) 0.0196(2) Uani 1 1 d . . .
C6 C 0.61279(13) 0.14237(6) 0.63637(11) 0.0197(2) Uani 1 1 d . . .
C3 C 0.73246(12) -0.00658(6) 0.70554(10) 0.0161(2) Uani 1 1 d . . .
C2 C 0.68417(12) 0.06078(6) 0.60625(10) 0.0169(2) Uani 1 1 d . . .
O4 O 0.93285(14) 0.18289(5) 1.04506(10) 0.0375(2) Uani 1 1 d . . .
C10 C 0.65132(13) -0.07495(6) 0.89871(11) 0.0195(2) Uani 1 1 d . . .
H10 H 0.5985 -0.1168 0.8277 0.023 Uiso 1 1 calc R . .
C11 C 0.65023(13) -0.08120(6) 1.04121(11) 0.0216(2) Uani 1 1 d . . .
H11 H 0.5970 -0.1275 1.0678 0.026 Uiso 1 1 calc R . .
C5 C 0.78759(14) -0.08516(7) 0.51464(11) 0.0229(2) Uani 1 1 d . . .
H5 H 0.8213 -0.1360 0.4825 0.027 Uiso 1 1 calc R . .
C4 C 0.78403(13) -0.08043(6) 0.65677(11) 0.0204(2) Uani 1 1 d . . .
H4 H 0.8166 -0.1274 0.7210 0.024 Uiso 1 1 calc R . .
C9 C 0.73024(12) -0.00705(6) 0.85914(10) 0.01581(19) Uani 1 1 d . . .
C7 C 0.80032(13) 0.04332(6) 1.10753(11) 0.0189(2) Uani 1 1 d . . .
H7 H 0.8506 0.0843 1.1812 0.023 Uiso 1 1 calc R . .
O6 O 0.05437(13) 0.24396(6) 0.66099(11) 0.0343(2) Uani 1 1 d . . .
O5 O 0.89250(12) 0.21626(6) 0.34316(10) 0.0319(2) Uani 1 1 d . . .
H6OA H 0.157(3) 0.2573(11) 0.714(2) 0.046(5) Uiso 1 1 d . . .
H5OA H 0.936(3) 0.2239(12) 0.440(3) 0.058(6) Uiso 1 1 d . . .
H6O H 0.020(3) 0.2134(13) 0.719(2) 0.058(6) Uiso 1 1 d . . .
H2N H 0.730(2) -0.0285(13) 1.255(2) 0.058(6) Uiso 1 1 d . . .
H5O H 0.952(3) 0.2489(14) 0.304(3) 0.066(6) Uiso 1 1 d . . .
H1O H 0.530(3) 0.2582(16) 0.543(3) 0.089(8) Uiso 1 1 d . . .

loop_
_atom_site_aniso_label
_atom_site_aniso_U_11
_atom_site_aniso_U_22
_atom_site_aniso_U_33
_atom_site_aniso_U_23
_atom_site_aniso_U_13
_atom_site_aniso_U_12
O3 0.0273(4) 0.0249(4) 0.0210(4) -0.0012(3) 0.0119(3) -0.0059(3)
N2 0.0257(4) 0.0219(4) 0.0142(4) 0.0019(3) 0.0098(3) 0.0020(3)
O2 0.0314(4) 0.0240(4) 0.0203(4) 0.0016(3) 0.0126(3) 0.0073(3)
N1 0.0277(4) 0.0248(4) 0.0145(4) -0.0009(3) 0.0091(3) 0.0008(3)
C8 0.0204(4) 0.0161(4) 0.0143(4) 0.0001(3) 0.0068(4) 0.0001(3)
C1 0.0248(5) 0.0211(5) 0.0139(4) 0.0021(3) 0.0069(4) 0.0006(4)
O1 0.0602(6) 0.0229(4) 0.0359(5) 0.0137(3) 0.0308(5) 0.0163(4)
C12 0.0238(5) 0.0180(4) 0.0162(4) -0.0002(3) 0.0060(4) -0.0028(4)
C6 0.0232(5) 0.0184(5) 0.0171(4) 0.0019(3) 0.0065(4) 0.0032(3)
C3 0.0185(4) 0.0179(4) 0.0116(4) -0.0002(3) 0.0051(3) -0.0005(3)
C2 0.0193(4) 0.0170(4) 0.0144(4) 0.0003(3) 0.0059(3) 0.0005(3)
O4 0.0653(6) 0.0261(4) 0.0296(4) -0.0126(3) 0.0271(4) -0.0217(4)
C10 0.0246(5) 0.0173(4) 0.0165(5) -0.0006(3) 0.0071(4) -0.0024(4)
C11 0.0279(5) 0.0195(5) 0.0198(5) 0.0023(4) 0.0115(4) -0.0016(4)
C5 0.0298(5) 0.0223(5) 0.0173(5) -0.0018(4) 0.0094(4) 0.0048(4)
C4 0.0276(5) 0.0185(5) 0.0146(4) 0.0009(3) 0.0069(4) 0.0040(4)
C9 0.0190(4) 0.0160(4) 0.0126(4) 0.0010(3) 0.0057(3) 0.0021(3)
C7 0.0230(4) 0.0196(4) 0.0145(4) -0.0017(3) 0.0072(4) -0.0001(4)
O6 0.0361(5) 0.0385(5) 0.0292(5) 0.0068(4) 0.0127(4) -0.0034(4)
O5 0.0398(5) 0.0304(4) 0.0281(5) 0.0012(3) 0.0152(4) 0.0021(4)

loop_
_atom_type_symbol
_atom_type_description
_atom_type_scat_dispersion_real
_atom_type_scat_dispersion_imag
_atom_type_scat_source
C C 0.0033 0.0016 'International Tables Vol C Tables 4.2.6.8 and 6.1.1.4'
H H 0.0000 0.0000 'International Tables Vol C Tables 4.2.6.8 and 6.1.1.4'
N N 0.0061 0.0033 'International Tables Vol C Tables 4.2.6.8 and 6.1.1.4'
O O 0.0106 0.0060 'International Tables Vol C Tables 4.2.6.8 and 6.1.1.4'

loop_
_geom_angle_atom_site_label_1
_geom_angle_atom_site_label_2
_geom_angle_atom_site_label_3
_geom_angle
_geom_angle_site_symmetry_1
_geom_angle_site_symmetry_3
_geom_angle_publ_flag
C11 N2 C7 121.17(8) . . ?
C5 N1 C1 118.60(9) . . ?
C7 C8 C9 118.43(9) . . ?
C7 C8 C12 116.81(8) . . ?
C9 C8 C12 124.71(8) . . ?
N1 C1 C2 123.62(9) . . ?
O3 C12 O4 127.08(10) . . ?
O3 C12 C8 119.99(9) . . ?
O4 C12 C8 112.87(9) . . ?
O2 C6 O1 126.12(9) . . ?
O2 C6 C2 121.48(9) . . ?
O1 C6 C2 112.35(9) . . ?
C4 C3 C2 117.90(8) . . ?
C4 C3 C9 116.61(8) . . ?
C2 C3 C9 125.48(8) . . ?
C1 C2 C3 118.01(9) . . ?
C1 C2 C6 117.11(8) . . ?
C3 C2 C6 124.82(8) . . ?
C11 C10 C9 120.08(9) . . ?
N2 C11 C10 120.34(9) . . ?
N1 C5 C4 121.85(9) . . ?
C5 C4 C3 120.00(9) . . ?
C10 C9 C8 118.28(8) . . ?
C10 C9 C3 116.92(8) . . ?
C8 C9 C3 124.72(8) . . ?
N2 C7 C8 121.69(9) . . ?

loop_
_geom_bond_atom_site_label_1
_geom_bond_atom_site_label_2
_geom_bond_distance
_geom_bond_site_symmetry_2
_geom_bond_publ_flag
O3 C12 1.2297(12) . ?
N2 C11 1.3355(14) . ?
N2 C7 1.3397(13) . ?
O2 C6 1.2274(12) . ?
N1 C5 1.3368(14) . ?
N1 C1 1.3393(13) . ?
C8 C7 1.3869(13) . ?
C8 C9 1.4048(13) . ?
C8 C12 1.5169(13) . ?
C1 C2 1.3890(13) . ?
O1 C6 1.2868(13) . ?
C12 O4 1.2737(13) . ?
C6 C2 1.5104(13) . ?
C3 C4 1.3982(13) . ?
C3 C2 1.4031(13) . ?
C3 C9 1.4915(13) . ?
C10 C11 1.3843(13) . ?
C10 C9 1.4001(13) . ?
C5 C4 1.3868(13) . ?

loop_
_cod_related_entry_id
_cod_related_entry_database
_cod_related_entry_code
1 ChemSpider 21132735
